data_4320210
loop_
_publ_author_name
'Kie-Moon Sung'
'R. H. Holm'

_publ_section_title
;
 Substitution and Oxidation Reactions of Bis(dithiolene)tungsten Complexes
 of Potential Relevance to Enzyme Sites
;
_journal_name_full 'Inorganic Chemistry'
_journal_page_first 4518
_journal_page_last 4525
_journal_paper_doi 10.1021/ic010421x
_journal_volume 40
_journal_year 2001
_chemical_formula_sum 'C23 H37 N O2 S4 W'
_chemical_formula_weight 671.63
_chemical_name_systematic
;
?
;
_space_group_IT_number 14
_symmetry_cell_setting monoclinic
_symmetry_space_group_name_Hall '-P 2yn'
_symmetry_space_group_name_H-M 'P 1 21/n 1'
_atom_sites_solution_hydrogens geom
_atom_sites_solution_primary direct
_atom_sites_solution_secondary difmap
_audit_creation_method SHELXL-97
_cell_angle_alpha 90.00
_cell_angle_beta 105.329(10)
_cell_angle_gamma 90.00
_cell_formula_units_Z 4
_cell_length_a 8.9343(10)
_cell_length_b 23.801(2)
_cell_length_c 12.9800(18)
_cell_measurement_temperature 213(2)
_cell_volume 2661.9(5)
_computing_cell_refinement 'Bruker SMART'
_computing_data_collection 'Bruker SMART'
_computing_data_reduction 'Bruker SHELXTL'
_computing_molecular_graphics 'Bruker SHELXTL'
_computing_publication_material 'Bruker SHELXTL'
_computing_structure_refinement 'SHELXL-97 (Sheldrick, 1997)'
_computing_structure_solution 'SHELXS-97 (Sheldrick, 1990)'
_diffrn_ambient_temperature 213(2)
_diffrn_measured_fraction_theta_full 0.972
_diffrn_measured_fraction_theta_max 0.972
_diffrn_measurement_device_type 'CCD area detector'
_diffrn_measurement_method 'phi and omega scans'
_diffrn_radiation_monochromator graphite
_diffrn_radiation_source 'fine-focus sealed tube'
_diffrn_radiation_type MoK\a
_diffrn_radiation_wavelength 0.71073
_diffrn_reflns_av_R_equivalents 0.1075
_diffrn_reflns_av_sigmaI/netI 0.0855
_diffrn_reflns_limit_h_max 11
_diffrn_reflns_limit_h_min -7
_diffrn_reflns_limit_k_max 30
_diffrn_reflns_limit_k_min -31
_diffrn_reflns_limit_l_max 17
_diffrn_reflns_limit_l_min -16
_diffrn_reflns_number 17515
_diffrn_reflns_theta_full 28.30
_diffrn_reflns_theta_max 28.30
_diffrn_reflns_theta_min 1.71
_exptl_absorpt_coefficient_mu 4.673
_exptl_absorpt_correction_type SADABS
_exptl_crystal_density_diffrn 1.676
_exptl_crystal_density_method 'not measured'
_exptl_crystal_F_000 1344
_exptl_crystal_size_max 0.1
_exptl_crystal_size_mid 0.1
_exptl_crystal_size_min 0.05
_refine_diff_density_max 3.313
_refine_diff_density_min -2.678
_refine_diff_density_rms 0.233
_refine_ls_extinction_method none
_refine_ls_goodness_of_fit_ref 1.030
_refine_ls_hydrogen_treatment mixed
_refine_ls_matrix_type full
_refine_ls_number_parameters 293
_refine_ls_number_reflns 6431
_refine_ls_number_restraints 0
_refine_ls_restrained_S_all 1.030
_refine_ls_R_factor_all 0.0601
_refine_ls_R_factor_gt 0.0520
_refine_ls_shift/su_max 0.003
_refine_ls_shift/su_mean 0.000
_refine_ls_structure_factor_coef Fsqd
_refine_ls_weighting_details 'calc w=1/[\s^2^(Fo^2^)+(0.0876P)^2^+4.7227P] where P=(Fo^2^+2Fc^2^)/3'
_refine_ls_weighting_scheme calc
_refine_ls_wR_factor_gt 0.1421
_refine_ls_wR_factor_ref 0.1511
_reflns_number_gt 5437
_reflns_number_total 6431
_reflns_threshold_expression >2sigma(I)
_cod_data_source_file ic010421x_1.cif
_cod_data_source_block (Et4)[W(O2CPh)(S2C2Me2)2]
_cod_depositor_comments
;
The following automatic conversions were performed:

'_symmetry_cell_setting' value 'Monoclinic' changed to 'monoclinic'
according to the built-in table from CIF Core dictionary named
'cif_core.dic' version 2.4.1 from 2010-06-29.

Automatic conversion script
Id: cif_fix_values 1646 2011-03-28 12:23:43Z adriana 
;
_cod_original_cell_volume 2662.0(5)
_cod_database_code 4320210

loop_
_symmetry_equiv_pos_as_xyz
'x, y, z'
'-x+1/2, y+1/2, -z+1/2'
'-x, -y, -z'
'x-1/2, -y-1/2, z-1/2'

loop_
_atom_site_label
_atom_site_type_symbol
_atom_site_fract_x
_atom_site_fract_y
_atom_site_fract_z
_atom_site_U_iso_or_equiv
_atom_site_adp_type
_atom_site_occupancy
_atom_site_symmetry_multiplicity
_atom_site_calc_flag
_atom_site_refinement_flags
_atom_site_disorder_assembly
_atom_site_disorder_group
W1 W -0.19074(2) 0.356358(9) 1.209415(18) 0.02368(11) Uani 1 1 d . . .
S1 S -0.04820(19) 0.28704(6) 1.31961(13) 0.0316(3) Uani 1 1 d . . .
S2 S -0.34793(18) 0.27993(6) 1.14160(13) 0.0324(3) Uani 1 1 d . . .
S3 S -0.11617(19) 0.41253(6) 1.36191(13) 0.0319(3) Uani 1 1 d . . .
S4 S -0.42361(19) 0.40400(7) 1.18899(14) 0.0365(4) Uani 1 1 d . . .
O1 O 0.0164(5) 0.38469(19) 1.1663(4) 0.0338(10) Uani 1 1 d . . .
O2 O -0.2022(5) 0.3808(2) 1.0463(4) 0.0352(10) Uani 1 1 d . . .
C6 C -0.3986(8) 0.4563(3) 1.2894(6) 0.0369(14) Uani 1 1 d . . .
C5 C -0.2670(8) 0.4597(2) 1.3646(6) 0.0361(15) Uani 1 1 d . . .
C11 C 0.1717(8) 0.4300(3) 1.0205(6) 0.0392(15) Uani 1 1 d . . .
H11A H 0.2327 0.4187 1.0869 0.047 Uiso 1 1 calc R . .
C2 C -0.2662(8) 0.2174(3) 1.2041(5) 0.0353(14) Uani 1 1 d . . .
C15 C -0.0795(9) 0.4368(3) 0.8932(6) 0.0388(15) Uani 1 1 d . . .
H15A H -0.1858 0.4301 0.8749 0.047 Uiso 1 1 calc R . .
C10 C 0.0114(8) 0.4210(2) 0.9922(5) 0.0306(13) Uani 1 1 d . . .
C9 C -0.0595(7) 0.3948(2) 1.0701(5) 0.0298(13) Uani 1 1 d . . .
C1 C -0.1335(8) 0.2205(2) 1.2825(5) 0.0316(13) Uani 1 1 d . . .
C12 C 0.2383(9) 0.4562(3) 0.9481(6) 0.0446(17) Uani 1 1 d . . .
H12A H 0.3445 0.4630 0.9663 0.054 Uiso 1 1 calc R . .
C7 C -0.2315(11) 0.5029(3) 1.4517(7) 0.055(2) Uani 1 1 d . . .
H7A H -0.3199 0.5269 1.4448 0.083 Uiso 1 1 calc R . .
H7B H -0.1440 0.5249 1.4462 0.083 Uiso 1 1 calc R . .
H7C H -0.2079 0.4844 1.5199 0.083 Uiso 1 1 calc R . .
C13 C 0.1460(10) 0.4725(3) 0.8474(6) 0.050(2) Uani 1 1 d . . .
H13A H 0.1914 0.4896 0.7987 0.059 Uiso 1 1 calc R . .
C8 C -0.5379(10) 0.4954(3) 1.2779(8) 0.060(2) Uani 1 1 d . . .
H8A H -0.5155 0.5224 1.3349 0.090 Uiso 1 1 calc R . .
H8B H -0.6272 0.4737 1.2810 0.090 Uiso 1 1 calc R . .
H8C H -0.5584 0.5146 1.2106 0.090 Uiso 1 1 calc R . .
C14 C -0.0114(10) 0.4632(3) 0.8206(6) 0.0468(18) Uani 1 1 d . . .
H14A H -0.0726 0.4744 0.7541 0.056 Uiso 1 1 calc R . .
C4 C -0.3576(10) 0.1648(3) 1.1657(7) 0.051(2) Uani 1 1 d . . .
H4A H -0.3041 0.1330 1.2037 0.076 Uiso 1 1 calc R . .
H4B H -0.3684 0.1602 1.0906 0.076 Uiso 1 1 calc R . .
H4C H -0.4585 0.1678 1.1782 0.076 Uiso 1 1 calc R . .
C3 C -0.0519(10) 0.1710(3) 1.3477(7) 0.0498(19) Uani 1 1 d . . .
H3A H -0.1076 0.1371 1.3224 0.075 Uiso 1 1 calc R . .
H3B H -0.0486 0.1765 1.4215 0.075 Uiso 1 1 calc R . .
H3C H 0.0519 0.1682 1.3403 0.075 Uiso 1 1 calc R . .
C1S C 0.0055(10) 0.2323(3) 0.8716(7) 0.0371(19) Uani 0.835(12) 1 d P A 1
H1SA H 0.1022 0.2499 0.8715 0.045 Uiso 0.835(12) 1 d PR A 1
H1SB H -0.0166 0.2043 0.8164 0.045 Uiso 0.835(12) 1 d PR A 1
C1T C -0.107(5) 0.2510(17) 0.968(3) 0.0371(19) Uani 0.17 1 d P A 2
H1TA H -0.2028 0.2339 0.9705 0.045 Uiso 0.165(12) 1 d PR A 2
H1TB H -0.0784 0.2792 1.0224 0.045 Uiso 0.165(12) 1 d PR A 2
C7S C -0.1278(9) 0.1762(3) 0.9824(7) 0.0347(18) Uani 0.835(12) 1 d P A 1
H7SA H -0.1125 0.1595 1.0517 0.042 Uiso 0.835(12) 1 d PR A 1
H7SB H -0.2076 0.2042 0.9745 0.042 Uiso 0.835(12) 1 d PR A 1
C7T C -0.028(5) 0.1634(17) 0.880(3) 0.0347(18) Uani 0.17 1 d P A 2
H7TA H -0.0535 0.1835 0.8136 0.042 Uiso 0.165(12) 1 d PR A 2
H7TB H 0.0532 0.1368 0.8796 0.042 Uiso 0.165(12) 1 d PR A 2
C3S C 0.1515(9) 0.1621(3) 0.9894(7) 0.0366(19) Uani 0.835(12) 1 d P A 1
H3SA H 0.1278 0.1374 0.9288 0.044 Uiso 0.835(12) 1 d PR A 1
H3SB H 0.2453 0.1818 0.9894 0.044 Uiso 0.835(12) 1 d PR A 1
C3T C 0.046(5) 0.1743(15) 1.080(4) 0.0366(19) Uani 0.17 1 d P A 2
H3TA H 0.0720 0.1994 1.1405 0.044 Uiso 0.165(12) 1 d PR A 2
H3TB H -0.0481 0.1548 1.0813 0.044 Uiso 0.165(12) 1 d PR A 2
C5S C 0.0593(9) 0.2474(3) 1.0687(7) 0.0357(18) Uani 0.835(12) 1 d P A 1
H5SA H -0.0258 0.2731 1.0609 0.043 Uiso 0.835(12) 1 d PR A 1
H5SB H 0.0726 0.2280 1.1353 0.043 Uiso 0.835(12) 1 d PR A 1
C5T C 0.170(5) 0.2327(16) 0.962(3) 0.0357(18) Uani 0.17 1 d P A 2
H5TA H 0.2529 0.2061 0.9693 0.043 Uiso 0.165(12) 1 d PR A 2
H5TB H 0.1532 0.2516 0.8944 0.043 Uiso 0.165(12) 1 d PR A 2
C2S C -0.1256(11) 0.2774(4) 0.8458(7) 0.064(2) Uani 1 1 d . . .
H2SA H -0.1310 0.2940 0.7775 0.096 Uiso 1 1 calc R A 1
H2SB H -0.1034 0.3060 0.8998 0.096 Uiso 1 1 calc R A 1
H2SC H -0.2231 0.2600 0.8442 0.096 Uiso 1 1 calc R A 1
C4S C 0.1822(11) 0.1266(4) 1.0921(8) 0.061(2) Uani 1 1 d . . .
H4SA H 0.2660 0.1010 1.0943 0.091 Uiso 1 1 calc R A 1
H4SB H 0.0904 0.1058 1.0927 0.091 Uiso 1 1 calc R A 1
H4SC H 0.2094 0.1509 1.1532 0.091 Uiso 1 1 calc R A 1
C6S C 0.2075(11) 0.2817(3) 1.0738(8) 0.060(2) Uani 1 1 d . . .
H6SA H 0.2252 0.3076 1.1327 0.090 Uiso 1 1 calc R A 1
H6SB H 0.1949 0.3023 1.0084 0.090 Uiso 1 1 calc R A 1
H6SC H 0.2945 0.2568 1.0836 0.090 Uiso 1 1 calc R A 1
C8S C -0.1852(9) 0.1309(3) 0.8988(8) 0.0491(19) Uani 1 1 d . . .
H8SA H -0.2797 0.1150 0.9078 0.074 Uiso 1 1 calc R A 1
H8SB H -0.1080 0.1019 0.9070 0.074 Uiso 1 1 calc R A 1
H8SC H -0.2040 0.1470 0.8287 0.074 Uiso 1 1 calc R A 1
N1S N 0.0210(6) 0.2047(2) 0.9774(4) 0.0282(10) Uani 1 1 d . . .

loop_
_atom_site_aniso_label
_atom_site_aniso_U_11
_atom_site_aniso_U_22
_atom_site_aniso_U_33
_atom_site_aniso_U_23
_atom_site_aniso_U_13
_atom_site_aniso_U_12
W1 0.02253(16) 0.02231(15) 0.02806(17) -0.00023(8) 0.00996(12) 0.00004(7)
S1 0.0311(8) 0.0251(6) 0.0380(8) 0.0014(6) 0.0079(6) 0.0023(6)
S2 0.0289(7) 0.0312(7) 0.0376(8) -0.0039(6) 0.0098(6) -0.0049(6)
S3 0.0312(8) 0.0290(7) 0.0350(8) -0.0050(6) 0.0079(6) -0.0013(6)
S4 0.0284(8) 0.0368(8) 0.0436(9) -0.0025(7) 0.0085(7) 0.0083(6)
O1 0.027(2) 0.040(2) 0.036(2) 0.008(2) 0.0097(19) 0.0015(18)
O2 0.033(2) 0.042(2) 0.030(2) 0.003(2) 0.0078(19) -0.006(2)
C6 0.039(3) 0.026(3) 0.052(4) 0.002(3) 0.023(3) 0.008(3)
C5 0.048(4) 0.025(3) 0.043(4) -0.007(3) 0.026(3) -0.004(3)
C11 0.038(4) 0.034(3) 0.052(4) 0.001(3) 0.022(3) 0.001(3)
C2 0.044(4) 0.027(3) 0.043(4) -0.006(3) 0.026(3) -0.005(3)
C15 0.047(4) 0.031(3) 0.043(4) 0.006(3) 0.019(3) 0.004(3)
C10 0.042(3) 0.021(2) 0.034(3) -0.002(2) 0.019(3) -0.003(2)
C9 0.036(3) 0.022(2) 0.037(3) -0.001(2) 0.018(3) -0.002(2)
C1 0.041(4) 0.023(3) 0.034(3) -0.003(2) 0.016(3) 0.001(2)
C12 0.049(4) 0.038(3) 0.057(5) 0.001(3) 0.031(4) -0.005(3)
C7 0.071(6) 0.029(3) 0.072(5) -0.021(4) 0.031(5) -0.006(3)
C13 0.079(6) 0.030(3) 0.057(5) 0.011(3) 0.049(4) 0.002(3)
C8 0.050(5) 0.045(4) 0.089(7) 0.003(4) 0.028(5) 0.022(4)
C14 0.066(5) 0.038(4) 0.042(4) 0.009(3) 0.024(4) 0.000(3)
C4 0.055(5) 0.037(4) 0.070(5) -0.018(4) 0.033(4) -0.016(3)
C3 0.061(5) 0.028(3) 0.065(5) 0.008(3) 0.024(4) 0.004(3)
C1S 0.040(4) 0.038(4) 0.039(4) 0.003(3) 0.020(4) -0.006(3)
C1T 0.040(4) 0.038(4) 0.039(4) 0.003(3) 0.020(4) -0.006(3)
C7S 0.030(4) 0.034(4) 0.044(4) 0.000(3) 0.016(3) -0.005(3)
C7T 0.030(4) 0.034(4) 0.044(4) 0.000(3) 0.016(3) -0.005(3)
C3S 0.033(4) 0.025(3) 0.058(5) -0.005(3) 0.022(4) 0.002(3)
C3T 0.033(4) 0.025(3) 0.058(5) -0.005(3) 0.022(4) 0.002(3)
C5S 0.036(4) 0.030(4) 0.042(4) -0.007(3) 0.012(3) 0.005(3)
C5T 0.036(4) 0.030(4) 0.042(4) -0.007(3) 0.012(3) 0.005(3)
C2S 0.072(6) 0.050(5) 0.053(5) 0.019(4) -0.011(4) -0.006(4)
C4S 0.059(6) 0.041(4) 0.070(6) 0.015(4) -0.004(5) 0.006(4)
C6S 0.055(5) 0.043(4) 0.076(6) -0.008(4) 0.005(5) -0.011(4)
C8S 0.037(4) 0.043(4) 0.068(5) -0.001(4) 0.014(4) -0.007(3)
N1S 0.028(2) 0.030(2) 0.031(3) 0.001(2) 0.015(2) 0.0032(19)

loop_
_atom_type_symbol
_atom_type_description
_atom_type_scat_dispersion_real
_atom_type_scat_dispersion_imag
_atom_type_scat_source
C C 0.0033 0.0016 'International Tables Vol C Tables 4.2.6.8 and 6.1.1.4'
H H 0.0000 0.0000 'International Tables Vol C Tables 4.2.6.8 and 6.1.1.4'
N N 0.0061 0.0033 'International Tables Vol C Tables 4.2.6.8 and 6.1.1.4'
O O 0.0106 0.0060 'International Tables Vol C Tables 4.2.6.8 and 6.1.1.4'
S S 0.1246 0.1234 'International Tables Vol C Tables 4.2.6.8 and 6.1.1.4'
W W -0.8490 6.8722 'International Tables Vol C Tables 4.2.6.8 and 6.1.1.4'

loop_
_geom_angle_atom_site_label_1
_geom_angle_atom_site_label_2
_geom_angle_atom_site_label_3
_geom_angle
_geom_angle_site_symmetry_1
_geom_angle_site_symmetry_3
_geom_angle_publ_flag
O2 W1 O1 59.37(17) . . ?
O2 W1 S4 87.04(13) . . ?
O1 W1 S4 128.03(13) . . ?
O2 W1 S2 88.40(13) . . ?
O1 W1 S2 127.92(13) . . ?
S4 W1 S2 84.58(6) . . ?
O2 W1 S1 131.69(13) . . ?
O1 W1 S1 90.77(12) . . ?
S4 W1 S1 138.05(6) . . ?
S2 W1 S1 81.71(6) . . ?
O2 W1 S3 127.07(13) . . ?
O1 W1 S3 88.24(13) . . ?
S4 W1 S3 82.15(6) . . ?
S2 W1 S3 141.04(6) . . ?
S1 W1 S3 84.13(6) . . ?
O2 W1 C9 29.69(19) . . ?
O1 W1 C9 29.75(19) . . ?
S4 W1 C9 107.90(15) . . ?
S2 W1 C9 110.78(14) . . ?
S1 W1 C9 114.04(15) . . ?
S3 W1 C9 108.15(14) . . ?
C1 S1 W1 109.9(2) . . ?
C2 S2 W1 110.6(2) . . ?
C5 S3 W1 109.5(2) . . ?
C6 S4 W1 108.9(2) . . ?
C9 O1 W1 92.4(4) . . ?
C9 O2 W1 92.7(4) . . ?
C5 C6 C8 125.4(7) . . ?
C5 C6 S4 120.2(5) . . ?
C8 C6 S4 114.5(6) . . ?
C6 C5 C7 124.8(6) . . ?
C6 C5 S3 118.9(5) . . ?
C7 C5 S3 116.2(6) . . ?
C12 C11 C10 119.0(7) . . ?
C1 C2 C4 126.1(7) . . ?
C1 C2 S2 118.5(5) . . ?
C4 C2 S2 115.3(6) . . ?
C10 C15 C14 119.8(7) . . ?
C15 C10 C11 120.9(6) . . ?
C15 C10 C9 120.2(6) . . ?
C11 C10 C9 118.9(6) . . ?
O2 C9 O1 115.2(5) . . ?
O2 C9 C10 122.1(6) . . ?
O1 C9 C10 122.7(6) . . ?
O2 C9 W1 57.6(3) . . ?
O1 C9 W1 57.8(3) . . ?
C10 C9 W1 175.7(4) . . ?
C2 C1 C3 125.1(6) . . ?
C2 C1 S1 119.1(5) . . ?
C3 C1 S1 115.7(5) . . ?
C11 C12 C13 120.3(7) . . ?
C14 C13 C12 120.1(6) . . ?
C13 C14 C15 120.0(7) . . ?
N1S C1S C2S 112.5(6) . . ?
N1S C1T C2S 103(2) . . ?
N1S C7S C8S 115.0(6) . . ?
N1S C7T C8S 104(2) . . ?
N1S C3S C4S 114.2(6) . . ?
N1S C3T C4S 110(2) . . ?
N1S C5S C6S 113.6(6) . . ?
N1S C5T C6S 99(2) . . ?
C1S C2S C1T 69.8(14) . . ?
C3S C4S C3T 65.4(15) . . ?
C5S C6S C5T 69.6(13) . . ?
C7S C8S C7T 68.8(14) . . ?
C3T N1S C1S 175.5(14) . . ?
C3T N1S C7S 70.5(16) . . ?
C1S N1S C7S 111.6(6) . . ?
C3T N1S C3S 69.9(14) . . ?
C1S N1S C3S 105.6(5) . . ?
C7S N1S C3S 111.0(5) . . ?
C3T N1S C5S 71.1(15) . . ?
C1S N1S C5S 111.5(6) . . ?
C7S N1S C5S 106.5(5) . . ?
C3S N1S C5S 110.8(6) . . ?
C3T N1S C5T 113(2) . . ?
C1S N1S C5T 64.2(17) . . ?
C7S N1S C5T 175.1(16) . . ?
C3S N1S C5T 68.8(15) . . ?
C5S N1S C5T 77.9(15) . . ?
C3T N1S C1T 110.2(19) . . ?
C1S N1S C1T 74.3(14) . . ?
C7S N1S C1T 71.8(14) . . ?
C3S N1S C1T 176.8(17) . . ?
C5S N1S C1T 66.6(16) . . ?
C5T N1S C1T 109(2) . . ?
C3T N1S C7T 111(2) . . ?
C1S N1S C7T 66.3(15) . . ?
C7S N1S C7T 72.2(14) . . ?
C3S N1S C7T 73.0(16) . . ?
C5S N1S C7T 176.2(17) . . ?
C5T N1S C7T 103(2) . . ?
C1T N1S C7T 110(2) . . ?

loop_
_geom_bond_atom_site_label_1
_geom_bond_atom_site_label_2
_geom_bond_distance
_geom_bond_site_symmetry_2
_geom_bond_publ_flag
W1 O2 2.172(4) . ?
W1 O1 2.177(4) . ?
W1 S4 2.3223(16) . ?
W1 S2 2.3243(15) . ?
W1 S1 2.3294(16) . ?
W1 S3 2.3350(16) . ?
W1 C9 2.570(6) . ?
S1 C1 1.768(6) . ?
S2 C2 1.759(7) . ?
S3 C5 1.762(7) . ?
S4 C6 1.773(7) . ?
O1 C9 1.276(8) . ?
O2 C9 1.275(7) . ?
C6 C5 1.317(10) . ?
C6 C8 1.529(9) . ?
C5 C7 1.498(9) . ?
C11 C12 1.386(9) . ?
C11 C10 1.398(9) . ?
C2 C1 1.345(10) . ?
C2 C4 1.505(9) . ?
C15 C10 1.378(10) . ?
C15 C14 1.399(9) . ?
C10 C9 1.466(8) . ?
C1 C3 1.520(9) . ?
C12 C13 1.403(12) . ?
C13 C14 1.374(12) . ?
C1S N1S 1.495(9) . ?
C1S C2S 1.559(12) . ?
C1T N1S 1.57(4) . ?
C1T C2S 1.67(4) . ?
C7S N1S 1.509(8) . ?
C7S C8S 1.521(11) . ?
C7T N1S 1.57(4) . ?
C7T C8S 1.68(4) . ?
C3S N1S 1.521(8) . ?
C3S C4S 1.540(12) . ?
C3T N1S 1.49(4) . ?
C3T C4S 1.64(4) . ?
C5S N1S 1.530(9) . ?
C5S C6S 1.543(11) . ?
C5T N1S 1.55(4) . ?
C5T C6S 1.83(4) . ?
